data_1565084
loop_
_publ_author_name
'Jung, Jochen'
'Legendre, Christina M.'
'Demeshko, Serhiy'
'Herbst-Irmer, Regine'
'Stalke, Dietmar'

_publ_section_title
;
 Imidosulfonate scorpionate ligands in lanthanide single-molecule magnet
 design: slow magnetic relaxation and butterfly hysteresis in [ClDy{Ph
 <sub>2</sub> PCH <sub>2</sub> S(N <i>t</i> Bu) <sub>3</sub> }
 <sub>2</sub> ]
;
_journal_issue 46
_journal_name_full 'Dalton Transactions'
_journal_page_first 17194
_journal_page_last 17201
_journal_paper_doi 10.1039/D1DT03555J
_journal_volume 50
_journal_year 2021
_chemical_formula_moiety 'C50 H78 Cl N6 P2 S2 Tb, 0.383(C4 H8 O), 0.117(C5 H12)'
_chemical_formula_sum 'C52.12 H82.47 Cl N6 O0.38 P2 S2 Tb'
_chemical_formula_weight 1119.67
_space_group_crystal_system monoclinic
_space_group_IT_number 15
_space_group_name_Hall '-C 2yc'
_space_group_name_H-M_alt 'C 1 2/c 1'
_atom_sites_solution_hydrogens geom
_audit_creation_method SHELXL-2018/3
_audit_update_record
;
2021-08-20 deposited with the CCDC.	2021-10-25 downloaded from the CCDC.
;
_cell_angle_alpha 90
_cell_angle_beta 94.93(2)
_cell_angle_gamma 90
_cell_formula_units_Z 8
_cell_length_a 35.479(3)
_cell_length_b 15.397(2)
_cell_length_c 20.521(2)
_cell_measurement_reflns_used 9983
_cell_measurement_temperature 100(2)
_cell_measurement_theta_max 22.385
_cell_measurement_theta_min 2.248
_cell_volume 11169(2)
_computing_cell_refinement 'SAINT V8.38A'
_computing_data_collection 'APEX2 v2012.2'
_computing_data_reduction 'SAINT V8.38A'
_computing_molecular_graphics 'XP Version 5.1'
_computing_publication_material 'XP Version 5.1'
_computing_structure_refinement 'SHELXL-2018/3 (Sheldrick, 2018)'
_computing_structure_solution 'SHELXT 2014/5 (Sheldrick, 2014)'
_diffrn_ambient_temperature 100(2)
_diffrn_measured_fraction_theta_full 1.000
_diffrn_measured_fraction_theta_max 0.999
_diffrn_measurement_device_type 'Bruker Smart APEX II Quazar'
_diffrn_measurement_method 'omega scans'
_diffrn_radiation_type AgK\a
_diffrn_radiation_wavelength 0.56086
_diffrn_reflns_av_R_equivalents 0.0669
_diffrn_reflns_av_unetI/netI 0.0446
_diffrn_reflns_Laue_measured_fraction_full 1.000
_diffrn_reflns_Laue_measured_fraction_max 0.999
_diffrn_reflns_limit_h_max 46
_diffrn_reflns_limit_h_min -48
_diffrn_reflns_limit_k_max 21
_diffrn_reflns_limit_k_min -21
_diffrn_reflns_limit_l_max 28
_diffrn_reflns_limit_l_min -27
_diffrn_reflns_number 118347
_diffrn_reflns_point_group_measured_fraction_full 1.000
_diffrn_reflns_point_group_measured_fraction_max 0.999
_diffrn_reflns_theta_full 19.665
_diffrn_reflns_theta_max 22.621
_diffrn_reflns_theta_min 1.572
_diffrn_source 'INCOATEC Microsource'
_exptl_absorpt_coefficient_mu 0.793
_exptl_absorpt_correction_T_max 0.4268
_exptl_absorpt_correction_T_min 0.4008
_exptl_absorpt_correction_type multi-scan
_exptl_absorpt_process_details SADABS-2016/2
_exptl_crystal_colour yellow
_exptl_crystal_density_diffrn 1.332
_exptl_crystal_description block
_exptl_crystal_F_000 4674
_exptl_crystal_size_max 0.128
_exptl_crystal_size_mid 0.112
_exptl_crystal_size_min 0.075
_refine_diff_density_max 0.546
_refine_diff_density_min -0.568
_refine_diff_density_rms 0.093
_refine_ls_extinction_coef 0.000040(10)
_refine_ls_extinction_expression Fc^*^=kFc[1+0.001xFc^2^\l^3^/sin(2\q)]^-1/4^
_refine_ls_extinction_method 'SHELXL-2018/3 (Sheldrick 2018)'
_refine_ls_goodness_of_fit_ref 1.016
_refine_ls_hydrogen_treatment constr
_refine_ls_matrix_type full
_refine_ls_number_parameters 653
_refine_ls_number_reflns 15074
_refine_ls_number_restraints 202
_refine_ls_restrained_S_all 1.009
_refine_ls_R_factor_all 0.0469
_refine_ls_R_factor_gt 0.0289
_refine_ls_shift/su_max 0.004
_refine_ls_shift/su_mean 0.000
_refine_ls_structure_factor_coef Fsqd
_refine_ls_weighting_details 'w=1/[\s^2^(Fo^2^)+(0.0188P)^2^+14.4464P] where P=(Fo^2^+2Fc^2^)/3'
_refine_ls_weighting_scheme calc
_refine_ls_wR_factor_gt 0.0542
_refine_ls_wR_factor_ref 0.0594
_reflns_Friedel_coverage 0.000
_reflns_number_gt 11905
_reflns_number_total 15074
_reflns_threshold_expression 'I > 2\s(I)'
_cod_data_source_file d1dt03555j2.cif
_cod_data_source_block 3a
_cod_original_sg_symbol_H-M 'C 2/c'
_cod_database_code 1565084
_shelx_shelxl_version_number 2018/3
_shelx_space_group_comment
;
The symmetry employed for this shelxl refinement is uniquely defined
by the following loop, which should always be used as a source of
symmetry information in preference to the above space-group names.
They are only intended as comments.
;
_shelx_estimated_absorpt_t_min 0.905
_shelx_estimated_absorpt_t_max 0.943

loop_
_space_group_symop_operation_xyz
'x, y, z'
'-x, y, -z+1/2'
'x+1/2, y+1/2, z'
'-x+1/2, y+1/2, -z+1/2'
'-x, -y, -z'
'x, -y, z-1/2'
'-x+1/2, -y+1/2, -z'
'x+1/2, -y+1/2, z-1/2'

loop_
_atom_site_label
_atom_site_type_symbol
_atom_site_fract_x
_atom_site_fract_y
_atom_site_fract_z
_atom_site_U_iso_or_equiv
_atom_site_adp_type
_atom_site_occupancy
_atom_site_site_symmetry_order
_atom_site_calc_flag
_atom_site_refinement_flags_posn
_atom_site_refinement_flags_adp
_atom_site_refinement_flags_occupancy
_atom_site_disorder_assembly
_atom_site_disorder_group
C1A C 0.5146(12) 0.940(3) 0.8746(16) 0.032(4) Uani 0.117(3) 1 d D U P A -1
H1AA H 0.536884 0.903449 0.872299 0.048 Uiso 0.117(3) 1 calc R U P A -1
H1AB H 0.492594 0.904243 0.881874 0.048 Uiso 0.117(3) 1 calc R U P A -1
H1AC H 0.519060 0.981757 0.910722 0.048 Uiso 0.117(3) 1 calc R U P A -1
C2A C 0.507(4) 0.989(4) 0.811(2) 0.024(3) Uani 0.117(3) 1 d D U P A -1
H2AA H 0.528146 1.030533 0.806743 0.029 Uiso 0.117(3) 1 calc R U P A -1
H2AB H 0.483643 1.023912 0.813075 0.029 Uiso 0.117(3) 1 calc R U P A -1
C3A C 0.5029(18) 0.9318(11) 0.7517(18) 0.021(5) Uani 0.117(3) 1 d D U P A -1
H3AA H 0.527541 0.903600 0.746420 0.025 Uiso 0.117(3) 1 calc R U P A -1
H3AB H 0.484389 0.885526 0.758973 0.025 Uiso 0.117(3) 1 calc R U P A -1
C4A C 0.490(4) 0.979(4) 0.690(2) 0.033(3) Uani 0.117(3) 1 d D U P A -1
H4AA H 0.510603 1.019376 0.678730 0.039 Uiso 0.117(3) 1 calc R U P A -1
H4AB H 0.467780 1.014923 0.697167 0.039 Uiso 0.117(3) 1 calc R U P A -1
C5A C 0.4804(13) 0.920(3) 0.6320(17) 0.032(4) Uani 0.117(3) 1 d D U P A -1
H5AA H 0.473365 0.955649 0.593050 0.048 Uiso 0.117(3) 1 calc R U P A -1
H5AB H 0.459169 0.883070 0.641124 0.048 Uiso 0.117(3) 1 calc R U P A -1
H5AC H 0.502391 0.884454 0.624352 0.048 Uiso 0.117(3) 1 calc R U P A -1
O1B O 0.5007(4) 1.0354(3) 0.7649(3) 0.0357(19) Uani 0.383(3) 1 d D U P A -2
C2B C 0.5080(9) 0.9739(12) 0.8165(6) 0.024(3) Uani 0.383(3) 1 d D U P A -2
H2BA H 0.486890 0.972941 0.845074 0.029 Uiso 0.383(3) 1 calc R U P A -2
H2BB H 0.531593 0.989064 0.843463 0.029 Uiso 0.383(3) 1 calc R U P A -2
C3B C 0.5119(6) 0.8864(8) 0.7840(9) 0.019(2) Uani 0.383(3) 1 d D U P A -2
H3BA H 0.503187 0.838578 0.811208 0.023 Uiso 0.383(3) 1 calc R U P A -2
H3BB H 0.538378 0.875177 0.774380 0.023 Uiso 0.383(3) 1 calc R U P A -2
C4B C 0.4857(8) 0.8982(9) 0.7207(11) 0.038(4) Uani 0.383(3) 1 d D U P A -2
H4BA H 0.492542 0.858322 0.685767 0.045 Uiso 0.383(3) 1 calc R U P A -2
H4BB H 0.458800 0.889270 0.728501 0.045 Uiso 0.383(3) 1 calc R U P A -2
C5B C 0.4935(8) 0.9926(13) 0.7039(6) 0.033(3) Uani 0.383(3) 1 d D U P A -2
H5BA H 0.515769 0.996742 0.678046 0.039 Uiso 0.383(3) 1 calc R U P A -2
H5BB H 0.471412 1.018540 0.678329 0.039 Uiso 0.383(3) 1 calc R U P A -2
Tb1 Tb 0.64114(2) 0.57337(2) 0.57633(2) 0.01078(3) Uani 1 1 d . . . . .
Cl1 Cl 0.67946(2) 0.64056(3) 0.67882(3) 0.01687(11) Uani 1 1 d . . . . .
C1 C 0.58481(6) 0.42690(14) 0.47804(10) 0.0148(4) Uani 1 1 d . . . . .
S1 S 0.66180(2) 0.40595(3) 0.50322(3) 0.01167(10) Uani 1 1 d . . . . .
P1 P 0.64868(2) 0.38405(4) 0.64390(3) 0.01347(11) Uani 1 1 d . . . . .
N1 N 0.62295(5) 0.45887(11) 0.50414(8) 0.0124(4) Uani 1 1 d . . . . .
C2 C 0.57445(6) 0.46863(15) 0.41095(11) 0.0198(5) Uani 1 1 d . . . . .
H2A H 0.589202 0.441335 0.378279 0.030 Uiso 1 1 calc R U . . .
H2B H 0.580133 0.530901 0.413285 0.030 Uiso 1 1 calc R U . . .
H2C H 0.547410 0.460308 0.398464 0.030 Uiso 1 1 calc R U . . .
S2 S 0.59812(2) 0.74767(3) 0.55670(3) 0.01192(10) Uani 1 1 d . . . . .
P2 P 0.59742(2) 0.92031(4) 0.63540(3) 0.01417(11) Uani 1 1 d . . . . .
N2 N 0.68834(5) 0.48442(11) 0.53129(8) 0.0125(4) Uani 1 1 d . . . . .
N3 N 0.67117(5) 0.34492(11) 0.44911(9) 0.0155(4) Uani 1 1 d . . . . .
C3 C 0.58002(7) 0.32823(14) 0.47303(11) 0.0196(5) Uani 1 1 d . . . . .
H3A H 0.555209 0.314646 0.450622 0.029 Uiso 1 1 calc R U . . .
H3B H 0.581841 0.303007 0.517038 0.029 Uiso 1 1 calc R U . . .
H3C H 0.599935 0.303894 0.448243 0.029 Uiso 1 1 calc R U . . .
N4 N 0.58903(5) 0.66214(11) 0.59716(8) 0.0121(4) Uani 1 1 d . . . . .
C4 C 0.55718(6) 0.46084(15) 0.52547(11) 0.0191(5) Uani 1 1 d . . . . .
H4A H 0.559987 0.523927 0.530007 0.029 Uiso 1 1 calc R U . . .
H4B H 0.562666 0.433274 0.568274 0.029 Uiso 1 1 calc R U . . .
H4C H 0.531214 0.447049 0.508467 0.029 Uiso 1 1 calc R U . . .
N5 N 0.62919(5) 0.70037(11) 0.51674(9) 0.0128(4) Uani 1 1 d . . . . .
C5 C 0.73088(6) 0.47913(14) 0.53677(11) 0.0153(4) Uani 1 1 d . . . . .
N6 N 0.56790(5) 0.80747(11) 0.52480(9) 0.0157(4) Uani 1 1 d . . . . .
C6 C 0.74486(6) 0.54098(15) 0.59170(11) 0.0197(5) Uani 1 1 d . . . . .
H6A H 0.772576 0.542761 0.595268 0.030 Uiso 1 1 calc R U . . .
H6B H 0.736150 0.520584 0.633077 0.030 Uiso 1 1 calc R U . . .
H6C H 0.734852 0.599321 0.582025 0.030 Uiso 1 1 calc R U . . .
C9 C 0.67404(7) 0.35743(14) 0.37800(10) 0.0169(5) Uani 1 1 d . . . . .
C8 C 0.74699(6) 0.38858(15) 0.55381(11) 0.0197(5) Uani 1 1 d . . . . .
H8A H 0.737583 0.347085 0.520020 0.029 Uiso 1 1 calc R U . . .
H8B H 0.738983 0.370226 0.596218 0.029 Uiso 1 1 calc R U . . .
H8C H 0.774676 0.390638 0.556055 0.029 Uiso 1 1 calc R U . . .
C7 C 0.74642(7) 0.51107(15) 0.47365(11) 0.0202(5) Uani 1 1 d . . . . .
H7A H 0.740374 0.468677 0.438684 0.030 Uiso 1 1 calc R U . . .
H7B H 0.773925 0.517844 0.480827 0.030 Uiso 1 1 calc R U . . .
H7C H 0.734895 0.567113 0.461059 0.030 Uiso 1 1 calc R U . . .
C11 C 0.71242(7) 0.32046(16) 0.36291(11) 0.0235(5) Uani 1 1 d . . . . .
H11A H 0.714787 0.323802 0.315751 0.035 Uiso 1 1 calc R U . . .
H11B H 0.714276 0.259701 0.377057 0.035 Uiso 1 1 calc R U . . .
H11C H 0.732736 0.354213 0.386280 0.035 Uiso 1 1 calc R U . . .
C10 C 0.67002(7) 0.45126(14) 0.35423(11) 0.0200(5) Uani 1 1 d . . . . .
H10A H 0.668769 0.452488 0.306347 0.030 Uiso 1 1 calc R U . . .
H10B H 0.691885 0.485098 0.372212 0.030 Uiso 1 1 calc R U . . .
H10C H 0.646813 0.476387 0.368886 0.030 Uiso 1 1 calc R U . . .
C12 C 0.64349(7) 0.30138(15) 0.34122(11) 0.0227(5) Uani 1 1 d . . . . .
H12A H 0.647442 0.300621 0.294540 0.034 Uiso 1 1 calc R U . . .
H12B H 0.618481 0.325673 0.347156 0.034 Uiso 1 1 calc R U . . .
H12C H 0.644995 0.241994 0.358434 0.034 Uiso 1 1 calc R U . . .
C13 C 0.66050(6) 0.32763(13) 0.56900(10) 0.0136(4) Uani 1 1 d . . . . .
H13A H 0.685422 0.298832 0.576849 0.016 Uiso 1 1 calc R U . . .
H13B H 0.641271 0.282561 0.556828 0.016 Uiso 1 1 calc R U . . .
C14 C 0.60969(6) 0.31971(14) 0.67248(11) 0.0165(5) Uani 1 1 d . . . . .
C15 C 0.59716(7) 0.23957(15) 0.64753(12) 0.0222(5) Uani 1 1 d . . . . .
H15 H 0.608302 0.215398 0.611155 0.027 Uiso 1 1 calc R U . . .
C16 C 0.56858(7) 0.19466(17) 0.67525(13) 0.0298(6) Uani 1 1 d . . . . .
H16 H 0.560143 0.140336 0.657532 0.036 Uiso 1 1 calc R U . . .
C17 C 0.55245(8) 0.22860(19) 0.72826(13) 0.0340(7) Uani 1 1 d . . . . .
H17 H 0.533017 0.197575 0.747305 0.041 Uiso 1 1 calc R U . . .
C18 C 0.56452(8) 0.30788(18) 0.75383(13) 0.0327(6) Uani 1 1 d . . . . .
H18 H 0.553323 0.331330 0.790393 0.039 Uiso 1 1 calc R U . . .
C19 C 0.59299(7) 0.35337(16) 0.72621(12) 0.0236(5) Uani 1 1 d . . . . .
H19 H 0.601146 0.407832 0.744038 0.028 Uiso 1 1 calc R U . . .
C20 C 0.68692(6) 0.34974(14) 0.70419(10) 0.0162(5) Uani 1 1 d . . . . .
C21 C 0.70898(7) 0.41275(15) 0.73743(11) 0.0197(5) Uani 1 1 d . . . . .
H21 H 0.704616 0.472451 0.727811 0.024 Uiso 1 1 calc R U . . .
C22 C 0.73746(7) 0.38860(18) 0.78484(12) 0.0261(6) Uani 1 1 d . . . . .
H22 H 0.752367 0.431897 0.807768 0.031 Uiso 1 1 calc R U . . .
C23 C 0.74411(7) 0.30220(18) 0.79861(12) 0.0288(6) Uani 1 1 d . . . . .
H23 H 0.763660 0.286069 0.830882 0.035 Uiso 1 1 calc R U . . .
C24 C 0.72251(7) 0.23889(17) 0.76575(12) 0.0286(6) Uani 1 1 d . . . . .
H24 H 0.727298 0.179313 0.775240 0.034 Uiso 1 1 calc R U . . .
C25 C 0.69390(7) 0.26211(15) 0.71901(12) 0.0230(5) Uani 1 1 d . . . . .
H25 H 0.678881 0.218386 0.696831 0.028 Uiso 1 1 calc R U . . .
C26 C 0.56450(6) 0.65854(14) 0.65285(11) 0.0150(4) Uani 1 1 d . . . . .
C27 C 0.57697(7) 0.57536(14) 0.68980(11) 0.0198(5) Uani 1 1 d . . . . .
H27A H 0.574139 0.525655 0.659949 0.030 Uiso 1 1 calc R U . . .
H27B H 0.561217 0.566527 0.726189 0.030 Uiso 1 1 calc R U . . .
H27C H 0.603527 0.580757 0.706857 0.030 Uiso 1 1 calc R U . . .
C28 C 0.56899(7) 0.73411(15) 0.70079(11) 0.0219(5) Uani 1 1 d . . . . .
H28A H 0.560880 0.788002 0.678360 0.033 Uiso 1 1 calc R U . . .
H28B H 0.595591 0.739193 0.717660 0.033 Uiso 1 1 calc R U . . .
H28C H 0.553396 0.723754 0.737179 0.033 Uiso 1 1 calc R U . . .
C29 C 0.52269(6) 0.64991(17) 0.62903(12) 0.0253(5) Uani 1 1 d . . . . .
H29A H 0.514303 0.702498 0.605096 0.038 Uiso 1 1 calc R U . . .
H29B H 0.507789 0.642228 0.666665 0.038 Uiso 1 1 calc R U . . .
H29C H 0.519164 0.599449 0.600036 0.038 Uiso 1 1 calc R U . . .
C30 C 0.65253(6) 0.74295(14) 0.46840(11) 0.0162(5) Uani 1 1 d . . . . .
C31 C 0.69391(7) 0.73034(18) 0.49413(14) 0.0341(7) Uani 1 1 d . . . . .
H31A H 0.699321 0.668157 0.499051 0.051 Uiso 1 1 calc R U . . .
H31B H 0.698561 0.759105 0.536666 0.051 Uiso 1 1 calc R U . . .
H31C H 0.710365 0.755680 0.463176 0.051 Uiso 1 1 calc R U . . .
C32 C 0.64653(7) 0.83988(14) 0.45553(12) 0.0230(5) Uani 1 1 d . . . . .
H32A H 0.659983 0.857285 0.417873 0.035 Uiso 1 1 calc R U . . .
H32B H 0.656301 0.872943 0.494160 0.035 Uiso 1 1 calc R U . . .
H32C H 0.619445 0.851619 0.446314 0.035 Uiso 1 1 calc R U . . .
C33 C 0.64466(9) 0.69332(17) 0.40417(13) 0.0369(7) Uani 1 1 d . . . . .
H33A H 0.618152 0.701494 0.387630 0.055 Uiso 1 1 calc R U . . .
H33B H 0.649603 0.631356 0.411730 0.055 Uiso 1 1 calc R U . . .
H33C H 0.661163 0.715284 0.371978 0.055 Uiso 1 1 calc R U . . .
C34 C 0.53699(6) 0.78987(14) 0.47310(12) 0.0200(5) Uani 1 1 d . . . . .
C35 C 0.54623(7) 0.83647(16) 0.41056(12) 0.0290(6) Uani 1 1 d . . . . .
H35A H 0.567975 0.808349 0.392996 0.043 Uiso 1 1 calc R U . . .
H35B H 0.552313 0.897392 0.420507 0.043 Uiso 1 1 calc R U . . .
H35C H 0.524321 0.833532 0.378125 0.043 Uiso 1 1 calc R U . . .
C36 C 0.50146(7) 0.83161(17) 0.49646(14) 0.0313(6) Uani 1 1 d . . . . .
H36A H 0.505930 0.893771 0.503945 0.047 Uiso 1 1 calc R U . . .
H36B H 0.495414 0.804037 0.537320 0.047 Uiso 1 1 calc R U . . .
H36C H 0.480267 0.823807 0.463091 0.047 Uiso 1 1 calc R U . . .
C37 C 0.53051(7) 0.69338(15) 0.45728(12) 0.0261(6) Uani 1 1 d . . . . .
H37A H 0.510405 0.687509 0.421701 0.039 Uiso 1 1 calc R U . . .
H37B H 0.523049 0.663172 0.496201 0.039 Uiso 1 1 calc R U . . .
H37C H 0.553917 0.667804 0.443843 0.039 Uiso 1 1 calc R U . . .
C38 C 0.62430(6) 0.82403(13) 0.61065(11) 0.0142(4) Uani 1 1 d . . . . .
H38A H 0.646420 0.844634 0.588707 0.017 Uiso 1 1 calc R U . . .
H38B H 0.634073 0.792627 0.650692 0.017 Uiso 1 1 calc R U . . .
C39 C 0.62361(6) 0.94283(13) 0.71439(11) 0.0149(4) Uani 1 1 d . . . . .
C40 C 0.65895(7) 0.91010(15) 0.73672(11) 0.0208(5) Uani 1 1 d . . . . .
H40 H 0.672466 0.875231 0.708453 0.025 Uiso 1 1 calc R U . . .
C41 C 0.67472(7) 0.92744(15) 0.79933(12) 0.0232(5) Uani 1 1 d . . . . .
H41 H 0.698940 0.904764 0.813577 0.028 Uiso 1 1 calc R U . . .
C42 C 0.65547(7) 0.97743(16) 0.84108(12) 0.0260(6) Uani 1 1 d . . . . .
H42 H 0.666178 0.988596 0.884293 0.031 Uiso 1 1 calc R U . . .
C43 C 0.62060(7) 1.01120(18) 0.81993(13) 0.0313(6) Uani 1 1 d . . . . .
H43 H 0.607355 1.046420 0.848366 0.038 Uiso 1 1 calc R U . . .
C44 C 0.60489(7) 0.99384(16) 0.75735(12) 0.0247(5) Uani 1 1 d . . . . .
H44 H 0.580776 1.017255 0.743333 0.030 Uiso 1 1 calc R U . . .
C45 C 0.61642(7) 1.00332(13) 0.58277(11) 0.0171(5) Uani 1 1 d . . . . .
C46 C 0.65275(7) 1.03834(14) 0.59306(12) 0.0212(5) Uani 1 1 d . . . . .
H46 H 0.669044 1.019940 0.629614 0.025 Uiso 1 1 calc R U . . .
C47 C 0.66526(8) 1.09968(15) 0.55046(13) 0.0259(6) Uani 1 1 d . . . . .
H47 H 0.689904 1.123651 0.558259 0.031 Uiso 1 1 calc R U . . .
C48 C 0.64204(8) 1.12602(15) 0.49679(12) 0.0273(6) Uani 1 1 d . . . . .
H48 H 0.650929 1.167056 0.467111 0.033 Uiso 1 1 calc R U . . .
C49 C 0.60604(8) 1.09299(15) 0.48616(12) 0.0299(6) Uani 1 1 d . . . . .
H49 H 0.589935 1.111810 0.449506 0.036 Uiso 1 1 calc R U . . .
C50 C 0.59317(7) 1.03185(14) 0.52920(11) 0.0221(5) Uani 1 1 d . . . . .
H50 H 0.568214 1.009488 0.521782 0.026 Uiso 1 1 calc R U . . .

loop_
_atom_site_aniso_label
_atom_site_aniso_U_11
_atom_site_aniso_U_22
_atom_site_aniso_U_33
_atom_site_aniso_U_23
_atom_site_aniso_U_13
_atom_site_aniso_U_12
C1A 0.043(11) 0.023(13) 0.029(6) -0.002(5) -0.007(6) -0.003(8)
C2A 0.020(5) 0.019(5) 0.033(4) -0.003(3) 0.004(4) 0.001(5)
C3A 0.016(13) 0.016(6) 0.032(6) -0.003(6) 0.008(6) -0.008(10)
C4A 0.025(5) 0.036(5) 0.037(5) 0.000(4) 0.006(6) -0.001(5)
C5A 0.043(11) 0.023(13) 0.029(6) -0.002(5) -0.007(6) -0.003(8)
O1B 0.053(3) 0.018(2) 0.037(5) 0.003(2) 0.008(6) 0.002(3)
C2B 0.020(5) 0.019(5) 0.033(4) -0.003(3) 0.004(4) 0.001(5)
C3B 0.016(4) 0.014(4) 0.029(4) -0.004(4) 0.012(3) -0.006(4)
C4B 0.042(8) 0.028(6) 0.042(6) -0.011(5) -0.004(5) 0.001(6)
C5B 0.025(5) 0.036(5) 0.037(5) 0.000(4) 0.006(6) -0.001(5)
Tb1 0.01143(5) 0.00922(5) 0.01139(5) -0.00001(4) -0.00073(3) 0.00012(4)
Cl1 0.0177(3) 0.0175(2) 0.0147(3) -0.0023(2) -0.0030(2) -0.0003(2)
C1 0.0127(10) 0.0130(9) 0.0181(11) -0.0027(9) -0.0011(8) -0.0016(9)
S1 0.0139(3) 0.0104(2) 0.0107(2) 0.00090(18) 0.0007(2) 0.00004(19)
P1 0.0161(3) 0.0130(3) 0.0114(3) 0.0014(2) 0.0019(2) 0.0012(2)
N1 0.0103(9) 0.0121(8) 0.0142(9) -0.0017(7) -0.0020(7) -0.0012(7)
C2 0.0157(11) 0.0215(11) 0.0210(12) 0.0016(9) -0.0063(9) -0.0025(10)
S2 0.0111(3) 0.0099(2) 0.0145(3) 0.00081(19) -0.0007(2) -0.0002(2)
P2 0.0133(3) 0.0120(2) 0.0168(3) -0.0002(2) -0.0009(2) 0.0011(2)
N2 0.0125(9) 0.0118(8) 0.0131(9) 0.0000(7) 0.0002(7) -0.0008(7)
N3 0.0222(10) 0.0143(9) 0.0100(9) -0.0001(7) 0.0019(8) 0.0015(8)
C3 0.0192(12) 0.0159(11) 0.0229(12) -0.0015(9) -0.0028(10) -0.0028(9)
N4 0.0112(9) 0.0108(8) 0.0143(9) 0.0015(7) 0.0015(7) 0.0000(7)
C4 0.0124(11) 0.0188(11) 0.0258(13) -0.0040(10) 0.0000(9) -0.0035(9)
N5 0.0135(9) 0.0117(8) 0.0134(9) 0.0007(7) 0.0022(7) -0.0008(7)
C5 0.0114(11) 0.0183(11) 0.0161(11) 0.0014(9) 0.0005(9) 0.0011(9)
N6 0.0133(9) 0.0131(9) 0.0199(10) 0.0024(7) -0.0030(8) -0.0002(7)
C6 0.0143(11) 0.0228(11) 0.0216(12) -0.0034(10) -0.0015(9) 0.0000(9)
C9 0.0243(12) 0.0168(10) 0.0098(10) 0.0008(8) 0.0029(9) 0.0017(9)
C8 0.0150(11) 0.0214(11) 0.0225(12) 0.0018(10) 0.0014(10) 0.0053(9)
C7 0.0145(11) 0.0241(12) 0.0223(12) 0.0016(10) 0.0040(9) -0.0002(10)
C11 0.0310(14) 0.0245(12) 0.0157(12) -0.0016(10) 0.0053(10) 0.0058(11)
C10 0.0249(13) 0.0204(11) 0.0151(11) 0.0027(9) 0.0034(10) -0.0004(10)
C12 0.0328(14) 0.0205(11) 0.0145(11) -0.0036(9) 0.0010(10) -0.0012(11)
C13 0.0171(11) 0.0108(9) 0.0129(10) 0.0031(8) 0.0021(9) 0.0004(8)
C14 0.0164(11) 0.0173(10) 0.0159(11) 0.0057(9) 0.0023(9) 0.0032(9)
C15 0.0234(13) 0.0225(12) 0.0207(12) 0.0053(10) 0.0024(10) -0.0019(10)
C16 0.0284(15) 0.0315(14) 0.0289(14) 0.0091(11) -0.0016(12) -0.0085(12)
C17 0.0239(14) 0.0447(17) 0.0344(16) 0.0172(13) 0.0089(12) -0.0051(13)
C18 0.0335(16) 0.0425(16) 0.0247(14) 0.0122(12) 0.0166(12) 0.0083(13)
C19 0.0270(14) 0.0230(12) 0.0219(13) 0.0053(10) 0.0080(11) 0.0048(11)
C20 0.0177(11) 0.0194(11) 0.0120(11) 0.0010(9) 0.0047(9) 0.0052(9)
C21 0.0190(12) 0.0234(12) 0.0169(11) -0.0008(9) 0.0027(9) 0.0048(10)
C22 0.0204(13) 0.0371(14) 0.0205(13) -0.0047(11) -0.0010(10) 0.0052(11)
C23 0.0219(13) 0.0466(16) 0.0178(12) 0.0058(11) 0.0013(10) 0.0132(12)
C24 0.0302(15) 0.0296(13) 0.0259(14) 0.0070(11) 0.0019(11) 0.0150(12)
C25 0.0278(14) 0.0207(12) 0.0208(12) 0.0021(10) 0.0029(10) 0.0057(10)
C26 0.0131(11) 0.0160(10) 0.0165(11) 0.0015(9) 0.0038(9) 0.0000(9)
C27 0.0237(12) 0.0170(10) 0.0195(11) 0.0038(10) 0.0065(9) 0.0016(10)
C28 0.0269(13) 0.0193(11) 0.0203(12) -0.0005(9) 0.0064(10) -0.0003(10)
C29 0.0145(12) 0.0368(14) 0.0251(13) 0.0024(11) 0.0048(10) -0.0009(11)
C30 0.0164(11) 0.0151(10) 0.0175(11) 0.0047(9) 0.0041(9) -0.0002(9)
C31 0.0183(13) 0.0358(15) 0.0491(18) 0.0249(13) 0.0084(12) 0.0039(11)
C32 0.0219(13) 0.0185(11) 0.0292(14) 0.0101(10) 0.0053(11) -0.0006(10)
C33 0.061(2) 0.0282(14) 0.0244(14) -0.0028(11) 0.0191(14) -0.0130(14)
C34 0.0145(11) 0.0187(11) 0.0252(13) 0.0056(10) -0.0078(10) -0.0025(9)
C35 0.0286(14) 0.0276(13) 0.0285(14) 0.0117(11) -0.0104(11) -0.0022(11)
C36 0.0163(13) 0.0272(13) 0.0491(18) 0.0087(12) -0.0051(12) 0.0019(11)
C37 0.0252(13) 0.0218(12) 0.0287(14) 0.0031(10) -0.0122(11) -0.0066(10)
C38 0.0128(11) 0.0114(9) 0.0179(11) -0.0020(8) -0.0016(9) -0.0008(8)
C39 0.0151(11) 0.0124(10) 0.0169(11) -0.0010(8) -0.0003(9) -0.0022(8)
C40 0.0198(12) 0.0222(12) 0.0202(12) -0.0049(9) 0.0003(10) 0.0021(10)
C41 0.0211(12) 0.0236(11) 0.0237(12) 0.0003(11) -0.0051(10) 0.0035(11)
C42 0.0256(14) 0.0324(14) 0.0190(12) -0.0057(11) -0.0042(10) -0.0067(11)
C43 0.0257(15) 0.0391(15) 0.0294(15) -0.0158(12) 0.0046(12) 0.0016(12)
C44 0.0182(12) 0.0277(13) 0.0276(13) -0.0075(11) -0.0014(10) 0.0046(10)
C45 0.0236(12) 0.0103(10) 0.0177(11) -0.0022(8) 0.0035(10) 0.0040(9)
C46 0.0224(13) 0.0147(10) 0.0268(13) 0.0025(10) 0.0044(10) 0.0035(10)
C47 0.0286(14) 0.0152(11) 0.0355(15) -0.0005(10) 0.0122(12) 0.0013(10)
C48 0.0456(17) 0.0140(11) 0.0244(13) 0.0030(10) 0.0158(12) 0.0028(11)
C49 0.0508(18) 0.0193(12) 0.0188(13) 0.0012(10) -0.0009(12) 0.0052(12)
C50 0.0289(14) 0.0152(11) 0.0213(12) -0.0003(9) -0.0026(10) 0.0025(10)

loop_
_atom_type_symbol
_atom_type_description
_atom_type_scat_dispersion_real
_atom_type_scat_dispersion_imag
_atom_type_scat_source
C C 0.0015 0.0009 'International Tables Vol C Tables 4.2.6.8 and 6.1.1.4'
H H 0.0000 0.0000 'International Tables Vol C Tables 4.2.6.8 and 6.1.1.4'
N N 0.0030 0.0019 'International Tables Vol C Tables 4.2.6.8 and 6.1.1.4'
O O 0.0056 0.0036 'International Tables Vol C Tables 4.2.6.8 and 6.1.1.4'
P P 0.0667 0.0580 'International Tables Vol C Tables 4.2.6.8 and 6.1.1.4'
S S 0.0826 0.0763 'International Tables Vol C Tables 4.2.6.8 and 6.1.1.4'
Cl Cl 0.0998 0.0984 'International Tables Vol C Tables 4.2.6.8 and 6.1.1.4'
Tb Tb -0.3496 2.7654 'International Tables Vol C Tables 4.2.6.8 and 6.1.1.4'

loop_
_geom_angle_atom_site_label_1
_geom_angle_atom_site_label_2
_geom_angle_atom_site_label_3
_geom_angle
_geom_angle_site_symmetry_1
_geom_angle_site_symmetry_3
_geom_angle_publ_flag
C2A C1A H1AA 109.5 . . ?
C2A C1A H1AB 109.5 . . ?
H1AA C1A H1AB 109.5 . . ?
C2A C1A H1AC 109.5 . . ?
H1AA C1A H1AC 109.5 . . ?
H1AB C1A H1AC 109.5 . . ?
C1A C2A C3A 114(4) . . ?
C1A C2A H2AA 108.8 . . ?
C3A C2A H2AA 108.8 . . ?
C1A C2A H2AB 108.8 . . ?
C3A C2A H2AB 108.8 . . ?
H2AA C2A H2AB 107.7 . . ?
C4A C3A C2A 114(4) . . ?
C4A C3A H3AA 108.8 . . ?
C2A C3A H3AA 108.8 . . ?
C4A C3A H3AB 108.8 . . ?
C2A C3A H3AB 108.8 . . ?
H3AA C3A H3AB 107.7 . . ?
C3A C4A C5A 114(4) . . ?
C3A C4A H4AA 108.8 . . ?
C5A C4A H4AA 108.8 . . ?
C3A C4A H4AB 108.8 . . ?
C5A C4A H4AB 108.8 . . ?
H4AA C4A H4AB 107.7 . . ?
C4A C5A H5AA 109.5 . . ?
C4A C5A H5AB 109.5 . . ?
H5AA C5A H5AB 109.5 . . ?
C4A C5A H5AC 109.5 . . ?
H5AA C5A H5AC 109.5 . . ?
H5AB C5A H5AC 109.5 . . ?
C5B O1B C2B 110.7(11) . . ?
O1B C2B C3B 106.3(9) . . ?
O1B C2B H2BA 110.5 . . ?
C3B C2B H2BA 110.5 . . ?
O1B C2B H2BB 110.5 . . ?
C3B C2B H2BB 110.5 . . ?
H2BA C2B H2BB 108.7 . . ?
C2B C3B C4B 101.2(11) . . ?
C2B C3B H3BA 111.5 . . ?
C4B C3B H3BA 111.5 . . ?
C2B C3B H3BB 111.5 . . ?
C4B C3B H3BB 111.5 . . ?
H3BA C3B H3BB 109.4 . . ?
C5B C4B C3B 101.2(11) . . ?
C5B C4B H4BA 111.5 . . ?
C3B C4B H4BA 111.5 . . ?
C5B C4B H4BB 111.5 . . ?
C3B C4B H4BB 111.5 . . ?
H4BA C4B H4BB 109.4 . . ?
O1B C5B C4B 105.4(10) . . ?
O1B C5B H5BA 110.7 . . ?
C4B C5B H5BA 110.7 . . ?
O1B C5B H5BB 110.7 . . ?
C4B C5B H5BB 110.7 . . ?
H5BA C5B H5BB 108.8 . . ?
N5 Tb1 N1 105.71(6) . . ?
N5 Tb1 N4 59.97(6) . . ?
N1 Tb1 N4 111.68(6) . . ?
N5 Tb1 N2 112.19(6) . . ?
N1 Tb1 N2 59.69(6) . . ?
N4 Tb1 N2 167.73(6) . . ?
N5 Tb1 Cl1 98.56(5) . . ?
N1 Tb1 Cl1 153.64(4) . . ?
N4 Tb1 Cl1 89.23(5) . . ?
N2 Tb1 Cl1 101.71(4) . . ?
N5 Tb1 S2 30.39(4) . . ?
N1 Tb1 S2 117.47(4) . . ?
N4 Tb1 S2 30.60(4) . . ?
N2 Tb1 S2 142.58(4) . . ?
Cl1 Tb1 S2 88.746(19) . . ?
N5 Tb1 S1 118.97(4) . . ?
N1 Tb1 S1 30.43(4) . . ?
N4 Tb1 S1 141.98(4) . . ?
N2 Tb1 S1 30.78(4) . . ?
Cl1 Tb1 S1 126.095(16) . . ?
S2 Tb1 S1 142.340(16) . . ?
N5 Tb1 P1 171.62(4) . . ?
N1 Tb1 P1 66.60(4) . . ?
N4 Tb1 P1 118.73(4) . . ?
N2 Tb1 P1 67.47(4) . . ?
Cl1 Tb1 P1 89.635(18) . . ?
S2 Tb1 P1 149.302(16) . . ?
S1 Tb1 P1 56.169(16) . . ?
N1 C1 C3 116.26(17) . . ?
N1 C1 C4 105.60(17) . . ?
C3 C1 C4 107.92(18) . . ?
N1 C1 C2 108.85(17) . . ?
C3 C1 C2 109.79(18) . . ?
C4 C1 C2 108.07(18) . . ?
N3 S1 N1 124.59(10) . . ?
N3 S1 N2 124.79(10) . . ?
N1 S1 N2 95.26(9) . . ?
N3 S1 C13 98.89(10) . . ?
N1 S1 C13 104.61(10) . . ?
N2 S1 C13 106.54(10) . . ?
N3 S1 Tb1 161.24(7) . . ?
N1 S1 Tb1 48.13(6) . . ?
N2 S1 Tb1 50.04(6) . . ?
C13 S1 Tb1 99.81(7) . . ?
C20 P1 C14 99.38(10) . . ?
C20 P1 C13 102.61(10) . . ?
C14 P1 C13 104.08(10) . . ?
C20 P1 Tb1 125.38(7) . . ?
C14 P1 Tb1 125.93(7) . . ?
C13 P1 Tb1 94.80(7) . . ?
C1 N1 S1 125.54(14) . . ?
C1 N1 Tb1 131.45(13) . . ?
S1 N1 Tb1 101.44(8) . . ?
C1 C2 H2A 109.5 . . ?
C1 C2 H2B 109.5 . . ?
H2A C2 H2B 109.5 . . ?
C1 C2 H2C 109.5 . . ?
H2A C2 H2C 109.5 . . ?
H2B C2 H2C 109.5 . . ?
N6 S2 N5 123.07(10) . . ?
N6 S2 N4 123.72(10) . . ?
N5 S2 N4 93.98(9) . . ?
N6 S2 C38 100.11(10) . . ?
N5 S2 C38 105.53(10) . . ?
N4 S2 C38 109.34(10) . . ?
N6 S2 Tb1 154.64(7) . . ?
N5 S2 Tb1 47.18(6) . . ?
N4 S2 Tb1 48.70(6) . . ?
C38 S2 Tb1 105.15(7) . . ?
C39 P2 C45 101.81(10) . . ?
C39 P2 C38 99.20(10) . . ?
C45 P2 C38 99.88(10) . . ?
C5 N2 S1 122.58(14) . . ?
C5 N2 Tb1 136.68(13) . . ?
S1 N2 Tb1 99.18(8) . . ?
C9 N3 S1 132.76(15) . . ?
C1 C3 H3A 109.5 . . ?
C1 C3 H3B 109.5 . . ?
H3A C3 H3B 109.5 . . ?
C1 C3 H3C 109.5 . . ?
H3A C3 H3C 109.5 . . ?
H3B C3 H3C 109.5 . . ?
C26 N4 S2 125.58(14) . . ?
C26 N4 Tb1 129.14(13) . . ?
S2 N4 Tb1 100.70(8) . . ?
C1 C4 H4A 109.5 . . ?
C1 C4 H4B 109.5 . . ?
H4A C4 H4B 109.5 . . ?
C1 C4 H4C 109.5 . . ?
H4A C4 H4C 109.5 . . ?
H4B C4 H4C 109.5 . . ?
C30 N5 S2 125.70(14) . . ?
C30 N5 Tb1 129.07(13) . . ?
S2 N5 Tb1 102.43(8) . . ?
N2 C5 C6 106.37(17) . . ?
N2 C5 C7 110.53(17) . . ?
C6 C5 C7 107.84(18) . . ?
N2 C5 C8 114.66(18) . . ?
C6 C5 C8 107.90(18) . . ?
C7 C5 C8 109.27(18) . . ?
C34 N6 S2 130.43(15) . . ?
C5 C6 H6A 109.5 . . ?
C5 C6 H6B 109.5 . . ?
H6A C6 H6B 109.5 . . ?
C5 C6 H6C 109.5 . . ?
H6A C6 H6C 109.5 . . ?
H6B C6 H6C 109.5 . . ?
N3 C9 C10 115.10(18) . . ?
N3 C9 C11 106.72(18) . . ?
C10 C9 C11 110.32(19) . . ?
N3 C9 C12 107.81(18) . . ?
C10 C9 C12 109.42(19) . . ?
C11 C9 C12 107.13(19) . . ?
C5 C8 H8A 109.5 . . ?
C5 C8 H8B 109.5 . . ?
H8A C8 H8B 109.5 . . ?
C5 C8 H8C 109.5 . . ?
H8A C8 H8C 109.5 . . ?
H8B C8 H8C 109.5 . . ?
C5 C7 H7A 109.5 . . ?
C5 C7 H7B 109.5 . . ?
H7A C7 H7B 109.5 . . ?
C5 C7 H7C 109.5 . . ?
H7A C7 H7C 109.5 . . ?
H7B C7 H7C 109.5 . . ?
C9 C11 H11A 109.5 . . ?
C9 C11 H11B 109.5 . . ?
H11A C11 H11B 109.5 . . ?
C9 C11 H11C 109.5 . . ?
H11A C11 H11C 109.5 . . ?
H11B C11 H11C 109.5 . . ?
C9 C10 H10A 109.5 . . ?
C9 C10 H10B 109.5 . . ?
H10A C10 H10B 109.5 . . ?
C9 C10 H10C 109.5 . . ?
H10A C10 H10C 109.5 . . ?
H10B C10 H10C 109.5 . . ?
C9 C12 H12A 109.5 . . ?
C9 C12 H12B 109.5 . . ?
H12A C12 H12B 109.5 . . ?
C9 C12 H12C 109.5 . . ?
H12A C12 H12C 109.5 . . ?
H12B C12 H12C 109.5 . . ?
S1 C13 P1 109.22(11) . . ?
S1 C13 H13A 109.8 . . ?
P1 C13 H13A 109.8 . . ?
S1 C13 H13B 109.8 . . ?
P1 C13 H13B 109.8 . . ?
H13A C13 H13B 108.3 . . ?
C15 C14 C19 118.4(2) . . ?
C15 C14 P1 125.79(18) . . ?
C19 C14 P1 115.73(18) . . ?
C16 C15 C14 120.7(2) . . ?
C16 C15 H15 119.6 . . ?
C14 C15 H15 119.6 . . ?
C17 C16 C15 120.2(3) . . ?
C17 C16 H16 119.9 . . ?
C15 C16 H16 119.9 . . ?
C16 C17 C18 120.0(2) . . ?
C16 C17 H17 120.0 . . ?
C18 C17 H17 120.0 . . ?
C17 C18 C19 120.2(2) . . ?
C17 C18 H18 119.9 . . ?
C19 C18 H18 119.9 . . ?
C18 C19 C14 120.5(2) . . ?
C18 C19 H19 119.7 . . ?
C14 C19 H19 119.7 . . ?
C21 C20 C25 119.0(2) . . ?
C21 C20 P1 118.90(17) . . ?
C25 C20 P1 122.06(18) . . ?
C20 C21 C22 120.1(2) . . ?
C20 C21 H21 120.0 . . ?
C22 C21 H21 120.0 . . ?
C23 C22 C21 120.2(2) . . ?
C23 C22 H22 119.9 . . ?
C21 C22 H22 119.9 . . ?
C22 C23 C24 120.3(2) . . ?
C22 C23 H23 119.8 . . ?
C24 C23 H23 119.8 . . ?
C23 C24 C25 120.0(2) . . ?
C23 C24 H24 120.0 . . ?
C25 C24 H24 120.0 . . ?
C24 C25 C20 120.4(2) . . ?
C24 C25 H25 119.8 . . ?
C20 C25 H25 119.8 . . ?
N4 C26 C28 115.45(18) . . ?
N4 C26 C29 111.80(18) . . ?
C28 C26 C29 108.55(19) . . ?
N4 C26 C27 104.27(17) . . ?
C28 C26 C27 107.99(18) . . ?
C29 C26 C27 108.45(18) . . ?
C26 C27 H27A 109.5 . . ?
C26 C27 H27B 109.5 . . ?
H27A C27 H27B 109.5 . . ?
C26 C27 H27C 109.5 . . ?
H27A C27 H27C 109.5 . . ?
H27B C27 H27C 109.5 . . ?
C26 C28 H28A 109.5 . . ?
C26 C28 H28B 109.5 . . ?
H28A C28 H28B 109.5 . . ?
C26 C28 H28C 109.5 . . ?
H28A C28 H28C 109.5 . . ?
H28B C28 H28C 109.5 . . ?
C26 C29 H29A 109.5 . . ?
C26 C29 H29B 109.5 . . ?
H29A C29 H29B 109.5 . . ?
C26 C29 H29C 109.5 . . ?
H29A C29 H29C 109.5 . . ?
H29B C29 H29C 109.5 . . ?
N5 C30 C32 117.75(18) . . ?
N5 C30 C33 106.38(18) . . ?
C32 C30 C33 109.1(2) . . ?
N5 C30 C31 106.56(18) . . ?
C32 C30 C31 107.41(19) . . ?
C33 C30 C31 109.5(2) . . ?
C30 C31 H31A 109.5 . . ?
C30 C31 H31B 109.5 . . ?
H31A C31 H31B 109.5 . . ?
C30 C31 H31C 109.5 . . ?
H31A C31 H31C 109.5 . . ?
H31B C31 H31C 109.5 . . ?
C30 C32 H32A 109.5 . . ?
C30 C32 H32B 109.5 . . ?
H32A C32 H32B 109.5 . . ?
C30 C32 H32C 109.5 . . ?
H32A C32 H32C 109.5 . . ?
H32B C32 H32C 109.5 . . ?
C30 C33 H33A 109.5 . . ?
C30 C33 H33B 109.5 . . ?
H33A C33 H33B 109.5 . . ?
C30 C33 H33C 109.5 . . ?
H33A C33 H33C 109.5 . . ?
H33B C33 H33C 109.5 . . ?
N6 C34 C36 106.1(2) . . ?
N6 C34 C35 108.39(18) . . ?
C36 C34 C35 107.9(2) . . ?
N6 C34 C37 114.61(18) . . ?
C36 C34 C37 111.2(2) . . ?
C35 C34 C37 108.4(2) . . ?
C34 C35 H35A 109.5 . . ?
C34 C35 H35B 109.5 . . ?
H35A C35 H35B 109.5 . . ?
C34 C35 H35C 109.5 . . ?
H35A C35 H35C 109.5 . . ?
H35B C35 H35C 109.5 . . ?
C34 C36 H36A 109.5 . . ?
C34 C36 H36B 109.5 . . ?
H36A C36 H36B 109.5 . . ?
C34 C36 H36C 109.5 . . ?
H36A C36 H36C 109.5 . . ?
H36B C36 H36C 109.5 . . ?
C34 C37 H37A 109.5 . . ?
C34 C37 H37B 109.5 . . ?
H37A C37 H37B 109.5 . . ?
C34 C37 H37C 109.5 . . ?
H37A C37 H37C 109.5 . . ?
H37B C37 H37C 109.5 . . ?
S2 C38 P2 115.85(11) . . ?
S2 C38 H38A 108.3 . . ?
P2 C38 H38A 108.3 . . ?
S2 C38 H38B 108.3 . . ?
P2 C38 H38B 108.3 . . ?
H38A C38 H38B 107.4 . . ?
C44 C39 C40 117.5(2) . . ?
C44 C39 P2 115.75(17) . . ?
C40 C39 P2 126.67(17) . . ?
C41 C40 C39 121.1(2) . . ?
C41 C40 H40 119.4 . . ?
C39 C40 H40 119.4 . . ?
C42 C41 C40 120.2(2) . . ?
C42 C41 H41 119.9 . . ?
C40 C41 H41 119.9 . . ?
C41 C42 C43 119.7(2) . . ?
C41 C42 H42 120.1 . . ?
C43 C42 H42 120.1 . . ?
C42 C43 C44 120.0(2) . . ?
C42 C43 H43 120.0 . . ?
C44 C43 H43 120.0 . . ?
C43 C44 C39 121.5(2) . . ?
C43 C44 H44 119.3 . . ?
C39 C44 H44 119.3 . . ?
C50 C45 C46 118.4(2) . . ?
C50 C45 P2 117.55(18) . . ?
C46 C45 P2 124.04(18) . . ?
C47 C46 C45 120.6(2) . . ?
C47 C46 H46 119.7 . . ?
C45 C46 H46 119.7 . . ?
C48 C47 C46 120.2(2) . . ?
C48 C47 H47 119.9 . . ?
C46 C47 H47 119.9 . . ?
C49 C48 C47 120.1(2) . . ?
C49 C48 H48 120.0 . . ?
C47 C48 H48 120.0 . . ?
C48 C49 C50 120.0(2) . . ?
C48 C49 H49 120.0 . . ?
C50 C49 H49 120.0 . . ?
C45 C50 C49 120.7(2) . . ?
C45 C50 H50 119.6 . . ?
C49 C50 H50 119.6 . . ?

loop_
_geom_bond_atom_site_label_1
_geom_bond_atom_site_label_2
_geom_bond_distance
_geom_bond_site_symmetry_2
_geom_bond_publ_flag
C1A C2A 1.51(3) . ?
C1A H1AA 0.9800 . ?
C1A H1AB 0.9800 . ?
C1A H1AC 0.9800 . ?
C2A C3A 1.51(3) . ?
C2A H2AA 0.9900 . ?
C2A H2AB 0.9900 . ?
C3A C4A 1.51(3) . ?
C3A H3AA 0.9900 . ?
C3A H3AB 0.9900 . ?
C4A C5A 1.51(3) . ?
C4A H4AA 0.9900 . ?
C4A H4AB 0.9900 . ?
C5A H5AA 0.9800 . ?
C5A H5AB 0.9800 . ?
C5A H5AC 0.9800 . ?
O1B C5B 1.419(13) . ?
O1B C2B 1.428(13) . ?
C2B C3B 1.516(18) . ?
C2B H2BA 0.9900 . ?
C2B H2BB 0.9900 . ?
C3B C4B 1.543(10) . ?
C3B H3BA 0.9900 . ?
C3B H3BB 0.9900 . ?
C4B C5B 1.52(2) . ?
C4B H4BA 0.9900 . ?
C4B H4BB 0.9900 . ?
C5B H5BA 0.9900 . ?
C5B H5BB 0.9900 . ?
Tb1 N5 2.3259(17) . ?
Tb1 N1 2.3568(17) . ?
Tb1 N4 2.3676(17) . ?
Tb1 N2 2.4085(18) . ?
Tb1 Cl1 2.6174(7) . ?
Tb1 S2 3.0966(6) . ?
Tb1 S1 3.1018(6) . ?
Tb1 P1 3.2291(6) . ?
C1 N1 1.495(3) . ?
C1 C3 1.531(3) . ?
C1 C4 1.531(3) . ?
C1 C2 1.535(3) . ?
S1 N3 1.5133(18) . ?
S1 N1 1.6027(18) . ?
S1 N2 1.6077(18) . ?
S1 C13 1.814(2) . ?
P1 C20 1.834(2) . ?
P1 C14 1.838(2) . ?
P1 C13 1.845(2) . ?
C2 H2A 0.9800 . ?
C2 H2B 0.9800 . ?
C2 H2C 0.9800 . ?
S2 N6 1.5182(18) . ?
S2 N5 1.6042(18) . ?
S2 N4 1.6042(17) . ?
S2 C38 1.815(2) . ?
P2 C39 1.831(2) . ?
P2 C45 1.838(2) . ?
P2 C38 1.857(2) . ?
N2 C5 1.506(3) . ?
N3 C9 1.484(3) . ?
C3 H3A 0.9800 . ?
C3 H3B 0.9800 . ?
C3 H3C 0.9800 . ?
N4 C26 1.496(3) . ?
C4 H4A 0.9800 . ?
C4 H4B 0.9800 . ?
C4 H4C 0.9800 . ?
N5 C30 1.497(3) . ?
C5 C6 1.526(3) . ?
C5 C7 1.532(3) . ?
C5 C8 1.536(3) . ?
N6 C34 1.484(3) . ?
C6 H6A 0.9800 . ?
C6 H6B 0.9800 . ?
C6 H6C 0.9800 . ?
C9 C10 1.528(3) . ?
C9 C11 1.532(3) . ?
C9 C12 1.533(3) . ?
C8 H8A 0.9800 . ?
C8 H8B 0.9800 . ?
C8 H8C 0.9800 . ?
C7 H7A 0.9800 . ?
C7 H7B 0.9800 . ?
C7 H7C 0.9800 . ?
C11 H11A 0.9800 . ?
C11 H11B 0.9800 . ?
C11 H11C 0.9800 . ?
C10 H10A 0.9800 . ?
C10 H10B 0.9800 . ?
C10 H10C 0.9800 . ?
C12 H12A 0.9800 . ?
C12 H12B 0.9800 . ?
C12 H12C 0.9800 . ?
C13 H13A 0.9900 . ?
C13 H13B 0.9900 . ?
C14 C15 1.394(3) . ?
C14 C19 1.396(3) . ?
C15 C16 1.389(3) . ?
C15 H15 0.9500 . ?
C16 C17 1.375(4) . ?
C16 H16 0.9500 . ?
C17 C18 1.382(4) . ?
C17 H17 0.9500 . ?
C18 C19 1.389(3) . ?
C18 H18 0.9500 . ?
C19 H19 0.9500 . ?
C20 C21 1.388(3) . ?
C20 C25 1.400(3) . ?
C21 C22 1.392(3) . ?
C21 H21 0.9500 . ?
C22 C23 1.376(4) . ?
C22 H22 0.9500 . ?
C23 C24 1.380(4) . ?
C23 H23 0.9500 . ?
C24 C25 1.382(3) . ?
C24 H24 0.9500 . ?
C25 H25 0.9500 . ?
C26 C28 1.523(3) . ?
C26 C29 1.527(3) . ?
C26 C27 1.534(3) . ?
C27 H27A 0.9800 . ?
C27 H27B 0.9800 . ?
C27 H27C 0.9800 . ?
C28 H28A 0.9800 . ?
C28 H28B 0.9800 . ?
C28 H28C 0.9800 . ?
C29 H29A 0.9800 . ?
C29 H29B 0.9800 . ?
C29 H29C 0.9800 . ?
C30 C32 1.527(3) . ?
C30 C33 1.528(3) . ?
C30 C31 1.529(3) . ?
C31 H31A 0.9800 . ?
C31 H31B 0.9800 . ?
C31 H31C 0.9800 . ?
C32 H32A 0.9800 . ?
C32 H32B 0.9800 . ?
C32 H32C 0.9800 . ?
C33 H33A 0.9800 . ?
C33 H33B 0.9800 . ?
C33 H33C 0.9800 . ?
C34 C36 1.528(3) . ?
C34 C35 1.530(3) . ?
C34 C37 1.534(3) . ?
C35 H35A 0.9800 . ?
C35 H35B 0.9800 . ?
C35 H35C 0.9800 . ?
C36 H36A 0.9800 . ?
C36 H36B 0.9800 . ?
C36 H36C 0.9800 . ?
C37 H37A 0.9800 . ?
C37 H37B 0.9800 . ?
C37 H37C 0.9800 . ?
C38 H38A 0.9900 . ?
C38 H38B 0.9900 . ?
C39 C44 1.391(3) . ?
C39 C40 1.392(3) . ?
C40 C41 1.383(3) . ?
C40 H40 0.9500 . ?
C41 C42 1.376(3) . ?
C41 H41 0.9500 . ?
C42 C43 1.377(4) . ?
C42 H42 0.9500 . ?
C43 C44 1.381(3) . ?
C43 H43 0.9500 . ?
C44 H44 0.9500 . ?
C45 C50 1.388(3) . ?
C45 C46 1.397(3) . ?
C46 C47 1.386(3) . ?
C46 H46 0.9500 . ?
C47 C48 1.378(4) . ?
C47 H47 0.9500 . ?
C48 C49 1.375(4) . ?
C48 H48 0.9500 . ?
C49 C50 1.394(3) . ?
C49 H49 0.9500 . ?
C50 H50 0.9500 . ?

loop_
_geom_torsion_atom_site_label_1
_geom_torsion_atom_site_label_2
_geom_torsion_atom_site_label_3
_geom_torsion_atom_site_label_4
_geom_torsion
_geom_torsion_site_symmetry_1
_geom_torsion_site_symmetry_2
_geom_torsion_site_symmetry_3
_geom_torsion_site_symmetry_4
_geom_torsion_publ_flag
C1A C2A C3A C4A 172(7) . . . . ?
C2A C3A C4A C5A -171(7) . . . . ?
C5B O1B C2B C3B 10(2) . . . . ?
O1B C2B C3B C4B -30(2) . . . . ?
C2B C3B C4B C5B 37.8(16) . . . . ?
C2B O1B C5B C4B 16(2) . . . . ?
C3B C4B C5B O1B -33.5(19) . . . . ?
C3 C1 N1 S1 23.0(3) . . . . ?
C4 C1 N1 S1 142.61(16) . . . . ?
C2 C1 N1 S1 -101.6(2) . . . . ?
C3 C1 N1 Tb1 -139.91(16) . . . . ?
C4 C1 N1 Tb1 -20.3(2) . . . . ?
C2 C1 N1 Tb1 95.5(2) . . . . ?
N3 S1 N1 C1 35.1(2) . . . . ?
N2 S1 N1 C1 174.52(17) . . . . ?
C13 S1 N1 C1 -76.86(18) . . . . ?
Tb1 S1 N1 C1 -167.0(2) . . . . ?
N3 S1 N1 Tb1 -157.89(9) . . . . ?
N2 S1 N1 Tb1 -18.47(9) . . . . ?
C13 S1 N1 Tb1 90.16(9) . . . . ?
N3 S1 N2 C5 -34.8(2) . . . . ?
N1 S1 N2 C5 -174.14(16) . . . . ?
C13 S1 N2 C5 78.91(18) . . . . ?
Tb1 S1 N2 C5 167.9(2) . . . . ?
N3 S1 N2 Tb1 157.23(9) . . . . ?
N1 S1 N2 Tb1 17.93(9) . . . . ?
C13 S1 N2 Tb1 -89.03(9) . . . . ?
N1 S1 N3 C9 59.3(2) . . . . ?
N2 S1 N3 C9 -68.6(2) . . . . ?
C13 S1 N3 C9 174.1(2) . . . . ?
Tb1 S1 N3 C9 -1.3(4) . . . . ?
N6 S2 N4 C26 -53.1(2) . . . . ?
N5 S2 N4 C26 172.19(17) . . . . ?
C38 S2 N4 C26 64.21(19) . . . . ?
Tb1 S2 N4 C26 157.7(2) . . . . ?
N6 S2 N4 Tb1 149.29(9) . . . . ?
N5 S2 N4 Tb1 14.53(9) . . . . ?
C38 S2 N4 Tb1 -93.45(9) . . . . ?
N6 S2 N5 C30 47.5(2) . . . . ?
N4 S2 N5 C30 -177.28(17) . . . . ?
C38 S2 N5 C30 -65.94(19) . . . . ?
Tb1 S2 N5 C30 -162.4(2) . . . . ?
N6 S2 N5 Tb1 -150.08(9) . . . . ?
N4 S2 N5 Tb1 -14.89(9) . . . . ?
C38 S2 N5 Tb1 96.45(9) . . . . ?
S1 N2 C5 C6 -153.78(15) . . . . ?
Tb1 N2 C5 C6 8.7(3) . . . . ?
S1 N2 C5 C7 89.4(2) . . . . ?
Tb1 N2 C5 C7 -108.1(2) . . . . ?
S1 N2 C5 C8 -34.6(2) . . . . ?
Tb1 N2 C5 C8 127.88(18) . . . . ?
N5 S2 N6 C34 61.5(2) . . . . ?
N4 S2 N6 C34 -60.8(2) . . . . ?
C38 S2 N6 C34 177.7(2) . . . . ?
Tb1 S2 N6 C34 2.8(3) . . . . ?
S1 N3 C9 C10 5.9(3) . . . . ?
S1 N3 C9 C11 128.6(2) . . . . ?
S1 N3 C9 C12 -116.6(2) . . . . ?
N3 S1 C13 P1 -179.21(12) . . . . ?
N1 S1 C13 P1 -49.82(13) . . . . ?
N2 S1 C13 P1 50.33(13) . . . . ?
Tb1 S1 C13 P1 -0.73(11) . . . . ?
C20 P1 C13 S1 -127.20(12) . . . . ?
C14 P1 C13 S1 129.60(12) . . . . ?
Tb1 P1 C13 S1 0.69(11) . . . . ?
C20 P1 C14 C15 -96.6(2) . . . . ?
C13 P1 C14 C15 9.1(2) . . . . ?
Tb1 P1 C14 C15 115.82(19) . . . . ?
C20 P1 C14 C19 79.83(19) . . . . ?
C13 P1 C14 C19 -174.53(17) . . . . ?
Tb1 P1 C14 C19 -67.77(19) . . . . ?
C19 C14 C15 C16 0.4(3) . . . . ?
P1 C14 C15 C16 176.73(19) . . . . ?
C14 C15 C16 C17 -0.6(4) . . . . ?
C15 C16 C17 C18 0.4(4) . . . . ?
C16 C17 C18 C19 -0.1(4) . . . . ?
C17 C18 C19 C14 0.0(4) . . . . ?
C15 C14 C19 C18 -0.1(3) . . . . ?
P1 C14 C19 C18 -176.83(19) . . . . ?
C14 P1 C20 C21 -129.47(19) . . . . ?
C13 P1 C20 C21 123.70(18) . . . . ?
Tb1 P1 C20 C21 18.4(2) . . . . ?
C14 P1 C20 C25 48.7(2) . . . . ?
C13 P1 C20 C25 -58.1(2) . . . . ?
Tb1 P1 C20 C25 -163.40(16) . . . . ?
C25 C20 C21 C22 -0.2(3) . . . . ?
P1 C20 C21 C22 178.09(18) . . . . ?
C20 C21 C22 C23 0.5(4) . . . . ?
C21 C22 C23 C24 -0.3(4) . . . . ?
C22 C23 C24 C25 -0.4(4) . . . . ?
C23 C24 C25 C20 0.7(4) . . . . ?
C21 C20 C25 C24 -0.4(3) . . . . ?
P1 C20 C25 C24 -178.66(18) . . . . ?
S2 N4 C26 C28 -40.6(3) . . . . ?
Tb1 N4 C26 C28 110.60(19) . . . . ?
S2 N4 C26 C29 84.1(2) . . . . ?
Tb1 N4 C26 C29 -124.66(17) . . . . ?
S2 N4 C26 C27 -158.91(15) . . . . ?
Tb1 N4 C26 C27 -7.7(2) . . . . ?
S2 N5 C30 C32 0.0(3) . . . . ?
Tb1 N5 C30 C32 -157.63(16) . . . . ?
S2 N5 C30 C33 -122.7(2) . . . . ?
Tb1 N5 C30 C33 79.7(2) . . . . ?
S2 N5 C30 C31 120.6(2) . . . . ?
Tb1 N5 C30 C31 -37.0(2) . . . . ?
S2 N6 C34 C36 134.29(19) . . . . ?
S2 N6 C34 C35 -110.0(2) . . . . ?
S2 N6 C34 C37 11.2(3) . . . . ?
N6 S2 C38 P2 25.00(15) . . . . ?
N5 S2 C38 P2 153.66(12) . . . . ?
N4 S2 C38 P2 -106.32(13) . . . . ?
Tb1 S2 C38 P2 -157.30(10) . . . . ?
C39 P2 C38 S2 152.39(12) . . . . ?
C45 P2 C38 S2 -103.80(13) . . . . ?
C45 P2 C39 C44 97.17(19) . . . . ?
C38 P2 C39 C44 -160.63(18) . . . . ?
C45 P2 C39 C40 -86.9(2) . . . . ?
C38 P2 C39 C40 15.3(2) . . . . ?
C44 C39 C40 C41 0.2(3) . . . . ?
P2 C39 C40 C41 -175.63(18) . . . . ?
C39 C40 C41 C42 0.3(4) . . . . ?
C40 C41 C42 C43 -0.9(4) . . . . ?
C41 C42 C43 C44 0.9(4) . . . . ?
C42 C43 C44 C39 -0.3(4) . . . . ?
C40 C39 C44 C43 -0.3(4) . . . . ?
P2 C39 C44 C43 176.0(2) . . . . ?
C39 P2 C45 C50 -152.32(18) . . . . ?
C38 P2 C45 C50 106.02(18) . . . . ?
C39 P2 C45 C46 28.4(2) . . . . ?
C38 P2 C45 C46 -73.2(2) . . . . ?
C50 C45 C46 C47 -0.4(3) . . . . ?
P2 C45 C46 C47 178.84(18) . . . . ?
C45 C46 C47 C48 -0.8(4) . . . . ?
C46 C47 C48 C49 1.5(4) . . . . ?
C47 C48 C49 C50 -0.9(4) . . . . ?
C46 C45 C50 C49 1.0(3) . . . . ?
P2 C45 C50 C49 -178.29(18) . . . . ?
C48 C49 C50 C45 -0.4(4) . . . . ?
